data_4349742
loop_
_publ_author_name
'Zeb, Aurang'
'Sun, Zhihua'
'Khan, Tariq'
'Asghar, Muhammad Adnan'
'Wu, Zhenyue'
'Li, Lina'
'Ji, Chengmin'
'Luo, Junhua'

_publ_section_title
;
 [C5H12N]CdCl3: an ABX3 perovskite-type semiconducting switchable
 dielectric phase transition material
;
_journal_issue 9
_journal_name_full 'Inorganic Chemistry Frontiers'
_journal_page_first 1485
_journal_paper_doi 10.1039/C7QI00301C
_journal_volume 4
_journal_year 2017
_chemical_formula_moiety 'C5 H12 N, Cd Cl3'
_chemical_formula_sum 'C5 H12 Cd Cl3 N'
_chemical_formula_weight 304.91
_chemical_name_common 'N-methylpyrrolidinium cadmium trichloride [NMPCC]'
_space_group_IT_number 14
_space_group_name_Hall '-P 2ybc'
_space_group_name_H-M_alt 'P 1 21/c 1'
_symmetry_cell_setting monoclinic
_symmetry_space_group_name_H-M 'P 1 21/c 1'
_atom_sites_solution_hydrogens geom
_atom_sites_solution_primary direct
_atom_sites_solution_secondary difmap
_audit_creation_method SHELXL-97
_audit_update_record
;
2016-12-13 deposited with the CCDC.
2017-06-20 downloaded from the CCDC.
;
_cell_angle_alpha 90.00
_cell_angle_beta 92.298(5)
_cell_angle_gamma 90.00
_cell_formula_units_Z 4
_cell_length_a 6.6875(4)
_cell_length_b 10.0809(5)
_cell_length_c 14.5347(10)
_cell_measurement_reflns_used 2167
_cell_measurement_temperature 230(2)
_cell_measurement_theta_max 72.5490
_cell_measurement_theta_min 5.3250
_cell_volume 979.08(10)
_computing_structure_refinement 'SHELXL-97 (Sheldrick, 1997)'
_computing_structure_solution 'SHELXS-97 (Sheldrick, 1990)'
_diffrn_ambient_temperature 230(2)
_diffrn_measured_fraction_theta_full 0.988
_diffrn_measured_fraction_theta_max 0.988
_diffrn_measurement_device_type 'SuperNova, Dual, Cu at zero, Atlas'
_diffrn_measurement_method '\w scans'
_diffrn_radiation_monochromator graphite
_diffrn_radiation_source 'fine-focus sealed tube'
_diffrn_radiation_type CuK\a
_diffrn_radiation_wavelength 1.54184
_diffrn_reflns_av_R_equivalents 0.0843
_diffrn_reflns_av_sigmaI/netI 0.0602
_diffrn_reflns_limit_h_max 7
_diffrn_reflns_limit_h_min -7
_diffrn_reflns_limit_k_max 12
_diffrn_reflns_limit_k_min -10
_diffrn_reflns_limit_l_max 17
_diffrn_reflns_limit_l_min -16
_diffrn_reflns_number 4940
_diffrn_reflns_theta_full 66.59
_diffrn_reflns_theta_max 66.59
_diffrn_reflns_theta_min 5.34
_exptl_absorpt_coefficient_mu 24.860
_exptl_absorpt_correction_T_max 1.00000
_exptl_absorpt_correction_T_min 0.23998
_exptl_absorpt_correction_type multi-scan
_exptl_crystal_colour Colourless
_exptl_crystal_density_diffrn 2.069
_exptl_crystal_density_method 'not measured'
_exptl_crystal_description Rod
_exptl_crystal_F_000 592
_exptl_crystal_size_max .35
_exptl_crystal_size_mid .35
_exptl_crystal_size_min .35
_refine_diff_density_max 5.352
_refine_diff_density_min -1.891
_refine_diff_density_rms 0.377
_refine_ls_extinction_method none
_refine_ls_goodness_of_fit_ref 1.177
_refine_ls_hydrogen_treatment mixed
_refine_ls_matrix_type full
_refine_ls_number_parameters 95
_refine_ls_number_reflns 1699
_refine_ls_number_restraints 0
_refine_ls_restrained_S_all 1.177
_refine_ls_R_factor_all 0.1053
_refine_ls_R_factor_gt 0.0961
_refine_ls_shift/su_max 0.000
_refine_ls_shift/su_mean 0.000
_refine_ls_structure_factor_coef Fsqd
_refine_ls_weighting_details 'calc w=1/[\s^2^(Fo^2^)+(0.1252P)^2^+15.7916P] where P=(Fo^2^+2Fc^2^)/3'
_refine_ls_weighting_scheme calc
_refine_ls_wR_factor_gt 0.2612
_refine_ls_wR_factor_ref 0.2680
_reflns_number_gt 1417
_reflns_number_total 1699
_reflns_threshold_expression >2sigma(I)
_cod_data_source_file c7qi00301c2.cif
_cod_data_source_block 230
_cod_depositor_comments
;
The following automatic conversions were performed:

data item '_symmetry_cell_setting' value 'Monoclinic' was changed to
'monoclinic' in accordance with the
/home/saulius/struct/COD-crude-data/automatic-downloads/DataCite-retrospective/RSC/depositions/lib/dictionaries/cif_core.dic
dictionary named 'cif_core.dic' version 2.4.2 last updated on
2011-04-26.

Automatic conversion script
Id: cif_fix_values 6909 2019-04-08 15:41:33Z antanas 
;
_cod_original_sg_symbol_H-M 'P 21/c'
_cod_database_code 4349742

loop_
_symmetry_equiv_pos_as_xyz
'x, y, z'
'-x, y+1/2, -z+1/2'
'-x, -y, -z'
'x, -y-1/2, z-1/2'

loop_
_atom_site_label
_atom_site_type_symbol
_atom_site_fract_x
_atom_site_fract_y
_atom_site_fract_z
_atom_site_U_iso_or_equiv
_atom_site_adp_type
_atom_site_occupancy
_atom_site_symmetry_multiplicity
_atom_site_calc_flag
_atom_site_refinement_flags
Cd1 Cd 0.5000 0.0000 0.5000 0.0339(5) Uani 1 2 d S
Cd2 Cd 0.0000 0.0000 0.5000 0.0348(5) Uani 1 2 d S
Cl3 Cl 0.7362(5) 0.0748(3) 0.3705(2) 0.0389(8) Uani 1 1 d .
Cl4 Cl 0.2477(4) 0.1987(3) 0.4792(2) 0.0388(8) Uani 1 1 d .
Cl5 Cl 0.7602(5) 0.1231(3) 0.6145(2) 0.0389(8) Uani 1 1 d .
C3 C 0.432(3) 0.0489(16) 0.1516(11) 0.055(4) Uani 1 1 d .
H3A H 0.5408 0.0018 0.1861 0.066 Uiso 1 1 calc R
H3B H 0.4905 0.1229 0.1169 0.066 Uiso 1 1 calc R
N3 N 0.281(2) 0.0994(14) 0.2154(11) 0.069(4) Uani 1 1 d .
H3 H 0.2978 0.0516 0.2699 0.083 Uiso 1 1 calc R
C4 C 0.299(3) 0.2400(15) 0.2395(11) 0.068(5) Uani 1 1 d .
H4A H 0.4097 0.2519 0.2850 0.102 Uiso 1 1 calc R
H4B H 0.1742 0.2706 0.2654 0.102 Uiso 1 1 calc R
H4C H 0.3256 0.2916 0.1841 0.102 Uiso 1 1 calc R
C5 C 0.081(3) 0.0637(19) 0.1745(14) 0.067(5) Uani 1 1 d .
H5A H 0.0324 0.1312 0.1295 0.081 Uiso 1 1 calc R
H5B H -0.0184 0.0525 0.2225 0.081 Uiso 1 1 calc R
C6 C 0.125(3) -0.0659(19) 0.1281(15) 0.074(5) Uani 1 1 d .
H6A H 0.1330 -0.1390 0.1735 0.089 Uiso 1 1 calc R
H6B H 0.0196 -0.0870 0.0806 0.089 Uiso 1 1 calc R
C7 C 0.318(3) -0.0460(18) 0.0862(13) 0.067(5) Uani 1 1 d .
H7A H 0.2998 -0.0065 0.0240 0.080 Uiso 1 1 calc R
H7B H 0.3907 -0.1311 0.0811 0.080 Uiso 1 1 calc R

loop_
_atom_site_aniso_label
_atom_site_aniso_U_11
_atom_site_aniso_U_22
_atom_site_aniso_U_33
_atom_site_aniso_U_23
_atom_site_aniso_U_13
_atom_site_aniso_U_12
Cd1 0.0282(9) 0.0357(8) 0.0379(8) 0.0001(4) 0.0011(5) 0.0015(5)
Cd2 0.0283(9) 0.0370(8) 0.0391(8) -0.0001(5) 0.0017(6) -0.0001(5)
Cl3 0.0332(17) 0.0434(16) 0.0402(15) 0.0043(12) 0.0031(12) 0.0017(13)
Cl4 0.0347(17) 0.0301(14) 0.0516(16) 0.0010(12) 0.0020(12) 0.0011(11)
Cl5 0.0335(17) 0.0376(15) 0.0459(17) -0.0078(12) 0.0024(12) -0.0002(12)
C3 0.062(11) 0.047(8) 0.057(9) -0.005(7) 0.008(7) 0.004(7)
N3 0.092(12) 0.050(7) 0.066(9) 0.004(7) 0.004(8) -0.003(8)
C4 0.101(15) 0.052(9) 0.050(9) -0.009(7) 0.003(9) 0.007(9)
C5 0.055(11) 0.072(12) 0.075(11) 0.015(9) 0.011(9) -0.001(9)
C6 0.070(13) 0.066(11) 0.086(13) 0.000(10) -0.005(10) -0.018(9)
C7 0.081(13) 0.053(9) 0.067(11) -0.009(8) 0.009(9) -0.009(9)

loop_
_atom_type_symbol
_atom_type_description
_atom_type_scat_dispersion_real
_atom_type_scat_dispersion_imag
_atom_type_scat_source
C C 0.0181 0.0091 'International Tables Vol C Tables 4.2.6.8 and 6.1.1.4'
H H 0.0000 0.0000 'International Tables Vol C Tables 4.2.6.8 and 6.1.1.4'
N N 0.0311 0.0180 'International Tables Vol C Tables 4.2.6.8 and 6.1.1.4'
Cl Cl 0.3639 0.7018 'International Tables Vol C Tables 4.2.6.8 and 6.1.1.4'
Cd Cd 0.1185 4.6533 'International Tables Vol C Tables 4.2.6.8 and 6.1.1.4'

loop_
_geom_angle_atom_site_label_1
_geom_angle_atom_site_label_2
_geom_angle_atom_site_label_3
_geom_angle
_geom_angle_site_symmetry_1
_geom_angle_site_symmetry_3
Cl3 Cd1 Cl3 180.0 3_656 .
Cl3 Cd1 Cl4 95.81(9) 3_656 3_656
Cl3 Cd1 Cl4 84.19(9) . 3_656
Cl3 Cd1 Cl4 84.19(9) 3_656 .
Cl3 Cd1 Cl4 95.81(9) . .
Cl4 Cd1 Cl4 180.0 3_656 .
Cl3 Cd1 Cl5 94.77(10) 3_656 .
Cl3 Cd1 Cl5 85.23(10) . .
Cl4 Cd1 Cl5 83.28(9) 3_656 .
Cl4 Cd1 Cl5 96.72(9) . .
Cl3 Cd1 Cl5 85.23(10) 3_656 3_656
Cl3 Cd1 Cl5 94.77(10) . 3_656
Cl4 Cd1 Cl5 96.72(9) 3_656 3_656
Cl4 Cd1 Cl5 83.28(9) . 3_656
Cl5 Cd1 Cl5 180.0 . 3_656
Cl3 Cd1 Cd2 50.74(7) 3_656 .
Cl3 Cd1 Cd2 129.26(7) . .
Cl4 Cd1 Cd2 129.59(7) 3_656 .
Cl4 Cd1 Cd2 50.41(7) . .
Cl5 Cd1 Cd2 128.89(6) . .
Cl5 Cd1 Cd2 51.11(6) 3_656 .
Cl3 Cd1 Cd2 129.26(7) 3_656 1_655
Cl3 Cd1 Cd2 50.74(7) . 1_655
Cl4 Cd1 Cd2 50.41(7) 3_656 1_655
Cl4 Cd1 Cd2 129.59(7) . 1_655
Cl5 Cd1 Cd2 51.11(6) . 1_655
Cl5 Cd1 Cd2 128.89(6) 3_656 1_655
Cd2 Cd1 Cd2 180.0 . 1_655
Cl4 Cd2 Cl4 180.00(8) . 3_556
Cl4 Cd2 Cl3 83.86(9) . 3_656
Cl4 Cd2 Cl3 96.14(9) 3_556 3_656
Cl4 Cd2 Cl3 96.14(9) . 1_455
Cl4 Cd2 Cl3 83.86(9) 3_556 1_455
Cl3 Cd2 Cl3 179.999(1) 3_656 1_455
Cl4 Cd2 Cl5 83.40(9) . 3_656
Cl4 Cd2 Cl5 96.60(9) 3_556 3_656
Cl3 Cd2 Cl5 84.86(10) 3_656 3_656
Cl3 Cd2 Cl5 95.14(10) 1_455 3_656
Cl4 Cd2 Cl5 96.60(9) . 1_455
Cl4 Cd2 Cl5 83.40(9) 3_556 1_455
Cl3 Cd2 Cl5 95.14(10) 3_656 1_455
Cl3 Cd2 Cl5 84.86(10) 1_455 1_455
Cl5 Cd2 Cl5 180.0 3_656 1_455
Cl4 Cd2 Cd1 129.48(6) . 1_455
Cl4 Cd2 Cd1 50.52(6) 3_556 1_455
Cl3 Cd2 Cd1 129.81(7) 3_656 1_455
Cl3 Cd2 Cd1 50.19(7) 1_455 1_455
Cl5 Cd2 Cd1 128.83(7) 3_656 1_455
Cl5 Cd2 Cd1 51.17(7) 1_455 1_455
Cl4 Cd2 Cd1 50.52(6) . .
Cl4 Cd2 Cd1 129.48(6) 3_556 .
Cl3 Cd2 Cd1 50.19(7) 3_656 .
Cl3 Cd2 Cd1 129.81(7) 1_455 .
Cl5 Cd2 Cd1 51.17(7) 3_656 .
Cl5 Cd2 Cd1 128.83(7) 1_455 .
Cd1 Cd2 Cd1 180.0 1_455 .
Cd1 Cl3 Cd2 79.07(8) . 1_655
Cd2 Cl4 Cd1 79.07(8) . .
Cd2 Cl5 Cd1 77.72(8) 1_655 .
N3 C3 C7 105.6(14) . .
C4 N3 C5 113.3(15) . .
C4 N3 C3 115.4(15) . .
C5 N3 C3 106.8(14) . .
N3 C5 C6 101.7(14) . .
C7 C6 C5 105.0(14) . .
C6 C7 C3 104.6(15) . .

loop_
_geom_bond_atom_site_label_1
_geom_bond_atom_site_label_2
_geom_bond_distance
_geom_bond_site_symmetry_2
Cd1 Cl3 2.616(3) 3_656
Cd1 Cl3 2.616(3) .
Cd1 Cl4 2.628(3) 3_656
Cd1 Cl4 2.628(3) .
Cd1 Cl5 2.666(3) .
Cd1 Cl5 2.666(3) 3_656
Cd1 Cd2 3.3438(2) .
Cd1 Cd2 3.3438(2) 1_655
Cd2 Cl4 2.624(3) .
Cd2 Cl4 2.624(3) 3_556
Cd2 Cl3 2.637(3) 3_656
Cd2 Cl3 2.637(3) 1_455
Cd2 Cl5 2.663(3) 3_656
Cd2 Cl5 2.663(3) 1_455
Cd2 Cd1 3.3437(2) 1_455
Cl3 Cd2 2.637(3) 1_655
Cl5 Cd2 2.663(3) 1_655
C3 N3 1.49(2) .
C3 C7 1.53(2) .
N3 C4 1.46(2) .
N3 C5 1.48(2) .
C5 C6 1.50(3) .
C6 C7 1.46(3) .
